data_1571096
loop_
_publ_author_name
'Peng, Tianyou'
'Han, Chao-Qin'
'Xia, Hai-Lun'
'Zhou, Kang'
'Zhang, Jian'
'Si, Jincheng'
'Wang, Lei'
'Miao, Jiafeng'
'Guo, Fu-An'
'Wang, Hao'
'Qu, Lu-Lu'
'Xu, Guozhong'
'Li, Jing'
'Liu, Xiao-Yuan'

_publ_section_title
;
 Reticular chemistry guided precise construction of
 zirconium-pentacarboxylate frameworks with 5-connected Zr<sub>6</sub>
 clusters.
;
_journal_issue 9
_journal_name_full 'Chemical science'
_journal_page_first 3174
_journal_page_last 3181
_journal_paper_doi 10.1039/d3sc05410a
_journal_volume 15
_journal_year 2024
_chemical_formula_moiety 'C33 H16 N2 O33 Zr6'
_chemical_formula_sum 'C33 H16 N2 O33 Zr6'
_chemical_formula_weight 1515.80
_chemical_name_systematic HIAM-4040-OH-pH12
_space_group_crystal_system orthorhombic
_space_group_IT_number 62
_space_group_name_Hall '-P 2ac 2n'
_space_group_name_H-M_alt 'P n m a'
_atom_sites_solution_hydrogens mixed
_audit_creation_date 2023-08-23
_audit_creation_method
;
Olex2 1.3
(compiled 2020.11.12 svn.r5f609507 for OlexSys, GUI svn.r6408)
;
_audit_update_record
;
2023-08-23 deposited with the CCDC.	2024-01-22 downloaded from the CCDC.
;
_cell_angle_alpha 90
_cell_angle_beta 90
_cell_angle_gamma 90
_cell_formula_units_Z 4
_cell_length_a 28.8021(13)
_cell_length_b 25.3660(12)
_cell_length_c 13.6242(7)
_cell_measurement_reflns_used 9897
_cell_measurement_temperature 193.00
_cell_measurement_theta_max 27.40
_cell_measurement_theta_min 2.31
_cell_volume 9953.8(8)
_computing_cell_refinement 'SAINT V8.40B (?, 2016)'
_computing_data_collection 'APEX4 V2022.10-1 (Bruker, 2022)'
_computing_data_reduction 'SAINT V8.40B (?, 2016)'
_computing_molecular_graphics 'Olex2 1.3 (Dolomanov et al., 2009)'
_computing_publication_material 'Olex2 1.3 (Dolomanov et al., 2009)'
_computing_structure_refinement 'SHELXL 2017/1 (Sheldrick, 2015)'
_computing_structure_solution 'SHELXT 2018/2 (Sheldrick, 2018)'
_diffrn_ambient_temperature 193.0
_diffrn_detector_area_resol_mean 7.41
_diffrn_detector_type 'Bruker PHOTON 100'
_diffrn_measured_fraction_theta_full 0.997
_diffrn_measured_fraction_theta_max 0.997
_diffrn_measurement_device 'four-circle diffractometer'
_diffrn_measurement_device_type 'Bruker APEX-II CCD'
_diffrn_measurement_method '\f and \w scans'
_diffrn_measurement_specimen_support 'nylon loop'
_diffrn_radiation_type MoK\a
_diffrn_radiation_wavelength 0.71073
_diffrn_reflns_av_R_equivalents 0.1112
_diffrn_reflns_av_unetI/netI 0.0631
_diffrn_reflns_Laue_measured_fraction_full 0.997
_diffrn_reflns_Laue_measured_fraction_max 0.997
_diffrn_reflns_limit_h_max 37
_diffrn_reflns_limit_h_min -34
_diffrn_reflns_limit_k_max 32
_diffrn_reflns_limit_k_min -32
_diffrn_reflns_limit_l_max 16
_diffrn_reflns_limit_l_min -17
_diffrn_reflns_number 89747
_diffrn_reflns_point_group_measured_fraction_full 0.997
_diffrn_reflns_point_group_measured_fraction_max 0.997
_diffrn_reflns_theta_full 25.242
_diffrn_reflns_theta_max 27.482
_diffrn_reflns_theta_min 1.697
_diffrn_source_current 40.0
_diffrn_source_power 1.8
_diffrn_source_voltage 45.0
_diffrn_standards_number 0
_exptl_absorpt_coefficient_mu 0.656
_exptl_absorpt_correction_T_max 0.7456
_exptl_absorpt_correction_T_min 0.5614
_exptl_absorpt_correction_type none
_exptl_absorpt_process_details
;
SADABS-2016/2 (Bruker,2016/2) was used for absorption correction.
wR2(int) was 0.1163 before and 0.0845 after correction.
The Ratio of minimum to maximum transmission is 0.7530.
The \l/2 correction factor is Not present.
;
_exptl_crystal_density_diffrn 1.011
_exptl_crystal_description block
_exptl_crystal_F_000 2928
_exptl_crystal_size_max 0.13
_exptl_crystal_size_mid 0.12
_exptl_crystal_size_min 0.1
_refine_diff_density_max 0.982
_refine_diff_density_min -0.574
_refine_diff_density_rms 0.094
_refine_ls_extinction_method none
_refine_ls_goodness_of_fit_ref 1.037
_refine_ls_hydrogen_treatment constr
_refine_ls_matrix_type full
_refine_ls_number_parameters 445
_refine_ls_number_reflns 11636
_refine_ls_number_restraints 126
_refine_ls_restrained_S_all 1.039
_refine_ls_R_factor_all 0.0739
_refine_ls_R_factor_gt 0.0512
_refine_ls_shift/su_max 0.001
_refine_ls_shift/su_mean 0.000
_refine_ls_structure_factor_coef Fsqd
_refine_ls_weighting_details 'w=1/[\s^2^(Fo^2^)+(0.0818P)^2^] where P=(Fo^2^+2Fc^2^)/3'
_refine_ls_weighting_scheme calc
_refine_ls_wR_factor_gt 0.1391
_refine_ls_wR_factor_ref 0.1507
_reflns_Friedel_coverage 0.000
_reflns_number_gt 7824
_reflns_number_total 11636
_reflns_threshold_expression 'I > 2\s(I)'
_cod_data_source_file d3sc05410a2.cif
_cod_data_source_block ph12
_cod_database_code 1571096
_shelx_shelxl_version_number 2017/1
_shelx_space_group_comment
;
The symmetry employed for this shelxl refinement is uniquely defined
by the following loop, which should always be used as a source of
symmetry information in preference to the above space-group names.
They are only intended as comments.
;
_shelx_estimated_absorpt_t_max 0.937
_shelx_estimated_absorpt_t_min 0.920
_olex2_refinement_description
;
1. Fixed Uiso
 At 1.2 times of:
  All C(H) groups, All N(H) groups
 At 1.5 times of:
  All O(H) groups
2. Restrained distances
 O9-C25 = O8-C25 = O3-C17 = O4-C17
 1.25 with sigma of 0.01
3. Rigid bond restraints
 Zr1, O18A, O18B
 with sigma for 1-2 distances of 0.02 and sigma for 1-3 distances of 0.04
 C8, C9, C10, C20
 with sigma for 1-2 distances of 0.02 and sigma for 1-3 distances of 0.04
4. Uiso/Uaniso restraints and constraints
O3 \\sim O4 \\sim C17: within 2A with sigma of 0.01 and sigma for terminal
atoms of 0.02 within 2A
O8 \\sim O9 \\sim C25: within 2A with sigma of 0.01 and sigma for terminal
atoms of 0.02 within 2A
C13 \\sim C14 \\sim C15 \\sim C16 \\sim C18 \\sim C19: within 2A with sigma of
0.01 and sigma for terminal atoms of 0.02 within 2A
C6 \\sim C7 \\sim C8 \\sim C9 \\sim C10 \\sim C11: within 2A with sigma of 0.01
and sigma for terminal atoms of 0.02 within 2A
Zr1 \\sim O18A \\sim O18B: within 2A with sigma of 0.01 and sigma for terminal
atoms of 0.02 within 2A
C8 \\sim C9 \\sim C10 \\sim C20: within 2A with sigma of 0.01 and sigma for
terminal atoms of 0.02 within 2A
Uanis(O4) \\sim Ueq: with sigma of 0.002 and sigma for terminal atoms of 0.004
5. Others
 Fixed Sof: O3(0.5) O4(0.5) O7(0.5) H7(0.5) O8(0.5) O9(0.5) O13A(0.5)
 O13B(0.5) O18A(0.5) O18B(0.5) N1(0.5) N2(0.5) H2(0.5) C11(0.5) C6(0.5) C7(0.5)
 H7A(0.5) C8(0.5) H8(0.5) C9(0.5) C10(0.5) C12(0.5) C13(0.5) C14(0.5) H14(0.5)
 C15(0.5) H15(0.5) C16(0.5) C17(0.5) C18(0.5) H18(0.5) C19(0.5) C25(0.5)
 H25(0.5)
6.a Riding coordinates:
 O7(H7)
6.b Aromatic/amide H refined with riding coordinates:
 N2(H2), C3(H3), C4(H4), C7(H7A), C8(H8), C14(H14), C15(H15), C18(H18),
 C21(H21), C23(H23), C25(H25), C26(H26)
6.c Fitted hexagon refined as free rotating group:
 C11(C6,C7,C8,C9,C10)
;
_smtbx_masks_void_probe_radius 1.2
_smtbx_masks_void_truncation_radius 1.2
_olex2_submission_special_instructions 'No special instructions were received'

loop_
_space_group_symop_operation_xyz
'x, y, z'
'-x+1/2, -y, z+1/2'
'-x, y+1/2, -z'
'x+1/2, -y+1/2, -z+1/2'
'-x, -y, -z'
'x-1/2, y, -z-1/2'
'x, -y-1/2, z'
'-x-1/2, y-1/2, z-1/2'

loop_
_atom_site_label
_atom_site_type_symbol
_atom_site_fract_x
_atom_site_fract_y
_atom_site_fract_z
_atom_site_U_iso_or_equiv
_atom_site_adp_type
_atom_site_occupancy
_atom_site_site_symmetry_order
_atom_site_calc_flag
_atom_site_refinement_flags_posn
_atom_site_refinement_flags_adp
_atom_site_refinement_flags_occupancy
_atom_site_disorder_assembly
_atom_site_disorder_group
Zr1 Zr 0.42868(2) 0.52789(2) 0.40944(3) 0.03762(13) Uani 1 1 d . U . . .
Zr2 Zr 0.54873(2) 0.52914(2) 0.35861(3) 0.03699(12) Uani 1 1 d . . . . .
Zr3 Zr 0.49415(2) 0.41136(2) 0.42804(3) 0.02814(11) Uani 1 1 d . . . . .
O1 O 0.54492(8) 0.34873(9) 0.4642(2) 0.0327(6) Uani 1 1 d . . . . .
O2 O 0.59479(11) 0.38829(11) 0.5675(3) 0.0577(10) Uani 1 1 d . . . . .
O3 O 0.8951(10) 0.4703(8) 0.2005(17) 0.077(6) Uani 0.5 1 d D U P A -1
O4 O 0.9377(5) 0.3937(6) 0.1815(12) 0.031(3) Uani 0.5 1 d D U P A -1
O5 O 0.92549(11) 0.38695(11) 0.8612(3) 0.0570(10) Uani 1 1 d . . . . .
O6 O 0.95479(9) 0.34857(9) 0.9968(2) 0.0375(7) Uani 1 1 d . . . . .
O7 O 0.9038(4) 0.3138(5) 0.5006(9) 0.154(5) Uani 0.5 1 d . . P A -1
H7 H 0.887943 0.308399 0.551364 0.231 Uiso 0.5 1 d R U P A -1
O8 O 0.4389(7) 0.3851(7) 0.3346(14) 0.053(4) Uani 0.5 1 d D U P B 1
O9 O 0.3941(9) 0.4625(6) 0.3246(15) 0.054(4) Uani 0.5 1 d D U P B 1
O10 O 0.52875(12) 0.39010(12) 0.2880(2) 0.0506(8) Uani 1 1 d . . . . .
O11 O 0.56411(17) 0.46869(16) 0.2393(3) 0.0854(14) Uani 1 1 d . . . . .
O12 O 0.55733(15) 0.45715(13) 0.4381(3) 0.0670(11) Uani 1 1 d . . . . .
O13A O 0.4848(3) 0.4830(3) 0.3253(5) 0.0317(16) Uani 0.5 1 d . . P B 1
O13B O 0.4868(3) 0.4850(4) 0.3732(5) 0.0340(18) Uani 0.5 1 d . . P B 2
O14 O 0.49142(11) 0.57064(17) 0.4203(3) 0.0681(12) Uani 1 1 d . . . . .
O15 O 0.56284(16) 0.54385(13) 0.5109(3) 0.0756(13) Uani 1 1 d . . . . .
O16 O 0.62418(13) 0.52663(13) 0.3370(4) 0.0800(14) Uani 1 1 d . . . . .
O17 O 0.5280(2) 0.56375(15) 0.2187(3) 0.1074(17) Uani 1 1 d . . . . .
O18A O 0.4147(6) 0.5619(8) 0.2599(18) 0.068(4) Uani 0.5 1 d . U P B 1
O18B O 0.4306(7) 0.5617(8) 0.2640(18) 0.084(6) Uani 0.5 1 d . U P B 2
O19 O 0.35539(12) 0.52461(13) 0.4518(4) 0.0808(14) Uani 1 1 d . . . . .
N1 N 0.8310(2) 0.3008(3) 0.6054(6) 0.0445(18) Uani 0.5 1 d . . P A -1
N2 N 0.7621(2) 0.3033(3) 0.5277(5) 0.0400(17) Uani 0.5 1 d . . P A -1
H2 H 0.741150 0.309840 0.482329 0.048 Uiso 0.5 1 calc R U P A -1
C1 C 0.57969(13) 0.34905(14) 0.5224(3) 0.0367(10) Uani 1 1 d . . . . .
C2 C 0.60344(12) 0.29750(14) 0.5396(3) 0.0327(9) Uani 1 1 d . . . . .
C3 C 0.58169(18) 0.250000 0.5158(5) 0.0337(13) Uani 1 2 d S T P . .
H3 H 0.552418 0.250000 0.483681 0.040 Uiso 1 2 calc R U P . .
C4 C 0.64696(13) 0.29734(14) 0.5834(3) 0.0370(10) Uani 1 1 d . . . . .
H4 H 0.661464 0.329860 0.599355 0.044 Uiso 1 1 calc R U . . .
C5 C 0.66974(18) 0.250000 0.6043(4) 0.0298(12) Uani 1 2 d S T P . .
C11 C 0.75470(14) 0.2762(2) 0.6142(3) 0.0335(16) Uani 0.5 1 d G U P A -1
C6 C 0.71704(11) 0.2494(3) 0.6537(3) 0.0334(13) Uani 0.5 1 d G U P A -1
C7 C 0.72204(13) 0.2216(2) 0.7410(3) 0.0438(19) Uani 0.5 1 d G U P A -1
H7A H 0.696302 0.203203 0.768110 0.053 Uiso 0.5 1 calc R U P A -1
C8 C 0.76469(15) 0.2207(2) 0.7887(3) 0.0428(19) Uani 0.5 1 d G U P A -1
H8 H 0.768106 0.201671 0.848413 0.051 Uiso 0.5 1 calc R U P A -1
C9 C 0.80235(11) 0.2475(3) 0.7492(3) 0.0342(13) Uani 0.5 1 d G U P A -1
C10 C 0.79735(12) 0.2753(2) 0.6619(3) 0.0322(16) Uani 0.5 1 d G U P A -1
C12 C 0.8072(3) 0.3178(4) 0.5249(7) 0.047(2) Uani 0.5 1 d . . P A -1
C13 C 0.8317(3) 0.3417(5) 0.4445(8) 0.063(3) Uani 0.5 1 d . U P A -1
C14 C 0.8093(4) 0.3788(5) 0.3854(9) 0.083(3) Uani 0.5 1 d . U P A -1
H14 H 0.777175 0.385217 0.394964 0.100 Uiso 0.5 1 calc R U P A -1
C15 C 0.8331(4) 0.4066(5) 0.3123(9) 0.084(3) Uani 0.5 1 d . U P A -1
H15 H 0.818729 0.435652 0.280453 0.101 Uiso 0.5 1 calc R U P A -1
C16 C 0.8784(4) 0.3914(5) 0.2864(9) 0.073(3) Uani 0.5 1 d . U P A -1
C17 C 0.9050(7) 0.4214(7) 0.2170(11) 0.048(4) Uani 0.5 1 d D U P A -1
C18 C 0.9019(4) 0.3564(5) 0.3492(10) 0.084(3) Uani 0.5 1 d . U P A -1
H18 H 0.933558 0.347322 0.338832 0.100 Uiso 0.5 1 calc R U P A -1
C19 C 0.8754(4) 0.3346(5) 0.4312(9) 0.078(3) Uani 0.5 1 d . U P A -1
C20 C 0.84852(18) 0.250000 0.8071(5) 0.0335(12) Uani 1 2 d S TU P . .
C21 C 0.86923(13) 0.29694(16) 0.8324(4) 0.0408(10) Uani 1 1 d . . . . .
H21 H 0.856104 0.329327 0.811008 0.049 Uiso 1 1 calc R U . . .
C22 C 0.90942(13) 0.29706(15) 0.8892(3) 0.0363(10) Uani 1 1 d . . . . .
C23 C 0.92822(19) 0.250000 0.9213(5) 0.0356(13) Uani 1 2 d S T P . .
H23 H 0.953872 0.250001 0.965096 0.043 Uiso 1 2 calc R U P . .
C24 C 0.93165(14) 0.34799(15) 0.9189(4) 0.0405(11) Uani 1 1 d . . . . .
C25 C 0.4058(8) 0.4141(7) 0.3089(15) 0.065(4) Uani 0.5 1 d D U P B 1
H25 H 0.384225 0.396199 0.268090 0.078 Uiso 0.5 1 calc R U P B 1
C26 C 0.5545(3) 0.4192(2) 0.2322(5) 0.088(2) Uani 1 1 d . . . . .
H26 H 0.568344 0.401603 0.178084 0.106 Uiso 1 1 calc R U . . .

loop_
_atom_site_aniso_label
_atom_site_aniso_U_11
_atom_site_aniso_U_22
_atom_site_aniso_U_33
_atom_site_aniso_U_23
_atom_site_aniso_U_13
_atom_site_aniso_U_12
Zr1 0.0316(2) 0.01929(18) 0.0619(3) -0.00319(19) -0.01426(19) 0.00350(15)
Zr2 0.0410(2) 0.01892(18) 0.0511(3) -0.00083(18) 0.01070(19) -0.00187(16)
Zr3 0.02442(18) 0.01644(17) 0.0436(2) -0.00158(17) -0.00201(16) 0.00029(14)
O1 0.0241(13) 0.0181(12) 0.0559(18) -0.0020(12) -0.0054(12) 0.0004(10)
O2 0.0487(18) 0.0203(14) 0.104(3) -0.0153(16) -0.0414(19) 0.0079(13)
O3 0.071(8) 0.075(10) 0.085(11) 0.006(7) 0.058(8) -0.003(8)
O4 0.030(3) 0.027(4) 0.037(4) -0.003(3) 0.013(3) 0.007(3)
O5 0.060(2) 0.0213(14) 0.090(3) 0.0070(16) -0.0378(19) -0.0073(14)
O6 0.0324(15) 0.0185(12) 0.062(2) 0.0012(13) -0.0125(13) 0.0000(11)
O7 0.095(7) 0.219(13) 0.148(11) 0.113(10) -0.007(7) 0.020(9)
O8 0.059(6) 0.040(6) 0.061(8) 0.014(5) -0.028(5) -0.009(4)
O9 0.058(6) 0.027(4) 0.077(9) -0.012(5) -0.022(7) 0.004(4)
O10 0.064(2) 0.0408(17) 0.047(2) -0.0028(16) 0.0099(16) 0.0084(16)
O11 0.113(4) 0.064(3) 0.080(3) -0.024(2) 0.043(3) -0.002(2)
O12 0.108(3) 0.0396(18) 0.053(2) 0.0121(17) -0.022(2) -0.046(2)
O13A 0.040(4) 0.019(3) 0.036(4) 0.001(4) 0.003(4) 0.003(2)
O13B 0.044(4) 0.027(3) 0.030(4) -0.006(4) 0.004(4) 0.000(3)
O14 0.0320(17) 0.094(3) 0.078(3) -0.053(2) 0.0099(16) -0.0127(18)
O15 0.134(4) 0.0402(19) 0.053(2) -0.0005(17) -0.009(2) 0.050(2)
O16 0.058(2) 0.043(2) 0.139(4) -0.006(2) 0.042(2) 0.0000(17)
O17 0.197(5) 0.046(2) 0.079(3) 0.020(2) -0.020(3) -0.021(3)
O18A 0.086(11) 0.048(6) 0.069(6) 0.017(5) -0.043(7) 0.003(7)
O18B 0.128(15) 0.048(6) 0.076(6) -0.021(5) -0.071(9) 0.047(8)
O19 0.0348(18) 0.043(2) 0.165(4) -0.016(2) -0.004(2) -0.0006(15)
N1 0.032(4) 0.041(4) 0.061(5) 0.013(4) -0.015(3) -0.004(3)
N2 0.021(3) 0.053(4) 0.046(4) 0.004(4) -0.003(3) 0.003(3)
C1 0.029(2) 0.0191(17) 0.061(3) 0.0030(19) -0.0029(19) 0.0017(15)
C2 0.0219(18) 0.0212(17) 0.055(3) 0.0028(18) -0.0071(17) 0.0040(15)
C3 0.026(3) 0.023(3) 0.052(4) 0.000 -0.006(3) 0.000
C4 0.031(2) 0.0149(16) 0.065(3) -0.0025(18) -0.0039(19) -0.0024(15)
C5 0.022(3) 0.028(3) 0.040(3) 0.000 -0.005(2) 0.000
C11 0.035(4) 0.023(3) 0.042(4) 0.007(3) 0.001(3) -0.002(3)
C6 0.025(3) 0.025(3) 0.050(3) 0.006(7) -0.005(2) -0.013(7)
C7 0.027(3) 0.043(4) 0.061(5) 0.016(4) -0.010(3) -0.013(3)
C8 0.030(4) 0.040(4) 0.059(5) 0.027(4) -0.010(3) 0.002(3)
C9 0.024(2) 0.027(3) 0.052(3) 0.018(5) -0.004(2) 0.013(5)
C10 0.025(3) 0.028(3) 0.044(4) 0.012(3) -0.007(3) 0.000(3)
C12 0.041(5) 0.064(6) 0.036(5) 0.020(5) 0.009(4) 0.004(4)
C13 0.031(4) 0.091(6) 0.068(5) 0.044(5) 0.004(4) 0.006(4)
C14 0.052(5) 0.111(7) 0.086(6) 0.048(6) 0.023(5) 0.006(5)
C15 0.051(5) 0.112(7) 0.090(6) 0.060(6) 0.027(5) 0.003(5)
C16 0.046(5) 0.091(6) 0.083(6) 0.040(5) 0.020(5) 0.011(5)
C17 0.057(7) 0.046(7) 0.039(7) 0.002(6) 0.028(5) 0.012(6)
C18 0.052(5) 0.102(6) 0.096(6) 0.053(6) 0.021(5) 0.020(5)
C19 0.047(5) 0.101(6) 0.084(6) 0.054(5) 0.011(5) 0.025(5)
C20 0.024(3) 0.026(3) 0.050(3) 0.000 -0.005(2) 0.000
C21 0.028(2) 0.028(2) 0.067(3) 0.007(2) -0.010(2) 0.0016(17)
C22 0.032(2) 0.0251(19) 0.052(3) 0.0002(19) -0.0101(18) -0.0069(17)
C23 0.028(3) 0.027(3) 0.052(4) 0.000 -0.013(3) 0.000
C24 0.034(2) 0.0205(19) 0.067(3) 0.000(2) -0.016(2) -0.0021(16)
C25 0.072(7) 0.040(6) 0.083(9) -0.007(7) -0.014(7) -0.015(6)
C26 0.141(7) 0.053(4) 0.070(4) -0.014(3) 0.027(4) -0.006(4)

loop_
_atom_type_symbol
_atom_type_description
_atom_type_scat_dispersion_real
_atom_type_scat_dispersion_imag
_atom_type_scat_source
C C 0.0033 0.0016 'International Tables Vol C Tables 4.2.6.8 and 6.1.1.4'
H H 0.0000 0.0000 'International Tables Vol C Tables 4.2.6.8 and 6.1.1.4'
N N 0.0061 0.0033 'International Tables Vol C Tables 4.2.6.8 and 6.1.1.4'
O O 0.0106 0.0060 'International Tables Vol C Tables 4.2.6.8 and 6.1.1.4'
Zr Zr -2.9673 0.5597 'International Tables Vol C Tables 4.2.6.8 and 6.1.1.4'

loop_
_geom_angle_atom_site_label_1
_geom_angle_atom_site_label_2
_geom_angle_atom_site_label_3
_geom_angle
_geom_angle_site_symmetry_1
_geom_angle_site_symmetry_3
_geom_angle_publ_flag
Zr3 Zr1 Zr3 89.080(12) 5_666 . ?
O2 Zr1 Zr3 160.80(8) 5_666 . ?
O2 Zr1 Zr3 71.72(7) 5_666 5_666 ?
O2 Zr1 O9 129.3(5) 5_666 . ?
O2 Zr1 O13A 138.8(2) 5_666 . ?
O9 Zr1 Zr3 158.5(5) . 5_666 ?
O9 Zr1 Zr3 69.8(5) . . ?
O9 Zr1 O13A 71.9(6) . . ?
O12 Zr1 Zr3 88.75(11) 5_666 . ?
O12 Zr1 Zr3 35.99(9) 5_666 5_666 ?
O12 Zr1 O2 75.82(14) 5_666 5_666 ?
O12 Zr1 O9 135.1(6) 5_666 . ?
O12 Zr1 O13A 116.1(2) 5_666 . ?
O12 Zr1 O18A 147.2(6) 5_666 . ?
O12 Zr1 O18B 144.3(6) 5_666 . ?
O12 Zr1 O19 86.16(17) 5_666 . ?
O13A Zr1 Zr3 95.01(19) . 5_666 ?
O13A Zr1 Zr3 40.4(2) . . ?
O13B Zr1 Zr3 30.2(2) . . ?
O13B Zr1 O14 65.9(3) . . ?
O13B Zr1 O18B 88.2(6) . . ?
O13B Zr1 O19 145.9(3) . . ?
O14 Zr1 Zr3 35.47(10) . 5_666 ?
O14 Zr1 Zr3 88.15(11) . . ?
O14 Zr1 O2 76.26(13) . 5_666 ?
O14 Zr1 O9 142.4(6) . . ?
O14 Zr1 O12 71.44(14) . 5_666 ?
O14 Zr1 O13A 71.7(2) . . ?
O14 Zr1 O15 107.73(18) . 5_666 ?
O14 Zr1 O18A 91.1(5) . . ?
O14 Zr1 O18B 80.7(6) . . ?
O14 Zr1 O19 145.65(13) . . ?
O15 Zr1 Zr3 88.90(12) 5_666 5_666 ?
O15 Zr1 Zr3 35.37(11) 5_666 . ?
O15 Zr1 O2 140.21(14) 5_666 5_666 ?
O15 Zr1 O9 71.6(5) 5_666 . ?
O15 Zr1 O12 68.72(14) 5_666 5_666 ?
O15 Zr1 O13A 75.5(2) 5_666 . ?
O15 Zr1 O18A 144.0(6) 5_666 . ?
O15 Zr1 O18B 143.4(6) 5_666 . ?
O15 Zr1 O19 86.78(17) 5_666 . ?
O18A Zr1 Zr3 121.2(5) . 5_666 ?
O18A Zr1 Zr3 119.0(6) . . ?
O18A Zr1 O2 73.1(6) . 5_666 ?
O18A Zr1 O9 74.9(8) . . ?
O18A Zr1 O13A 82.2(6) . . ?
O18B Zr1 Zr3 112.7(6) . . ?
O18B Zr1 O19 106.3(6) . . ?
O19 Zr1 Zr3 117.58(12) . 5_666 ?
O19 Zr1 Zr3 117.79(9) . . ?
O19 Zr1 O2 73.14(13) . 5_666 ?
O19 Zr1 O9 71.4(6) . . ?
O19 Zr1 O13A 142.7(2) . . ?
O19 Zr1 O18A 94.6(5) . . ?
Zr3 Zr2 Zr1 59.979(10) . . ?
Zr3 Zr2 Zr1 59.660(11) 5_666 . ?
Zr3 Zr2 Zr3 89.150(13) 5_666 . ?
O5 Zr2 Zr1 109.17(8) 2_664 . ?
O5 Zr2 Zr3 161.44(9) 2_664 . ?
O5 Zr2 Zr3 72.32(8) 2_664 5_666 ?
O5 Zr2 O11 125.63(14) 2_664 . ?
O11 Zr2 Zr1 108.94(12) . . ?
O11 Zr2 Zr3 162.05(11) . 5_666 ?
O11 Zr2 Zr3 72.91(11) . . ?
O12 Zr2 Zr1 90.37(11) . . ?
O12 Zr2 Zr3 89.35(11) . 5_666 ?
O12 Zr2 Zr3 35.63(10) . . ?
O12 Zr2 O5 139.53(13) . 2_664 ?
O12 Zr2 O11 76.33(16) . . ?
O12 Zr2 O13A 75.5(2) . . ?
O12 Zr2 O15 68.72(13) . . ?
O12 Zr2 O16 85.90(15) . . ?
O12 Zr2 O17 144.88(14) . . ?
O13A Zr2 Zr1 39.2(2) . . ?
O13A Zr2 Zr3 95.99(19) . 5_666 ?
O13A Zr2 Zr3 40.3(2) . . ?
O13A Zr2 O5 140.5(2) . 2_664 ?
O13A Zr2 O11 70.2(2) . . ?
O13B Zr2 Zr1 31.8(2) . . ?
O13B Zr2 Zr3 31.3(2) . . ?
O13B Zr2 O11 82.8(2) . . ?
O13B Zr2 O12 66.3(3) . . ?
O13B Zr2 O14 64.6(2) . . ?
O13B Zr2 O15 99.3(2) . . ?
O13B Zr2 O16 146.3(3) . . ?
O13B Zr2 O17 93.7(3) . . ?
O14 Zr2 Zr1 33.63(9) . . ?
O14 Zr2 Zr3 35.52(10) . 5_666 ?
O14 Zr2 Zr3 88.13(11) . . ?
O14 Zr2 O5 77.44(13) . 2_664 ?
O14 Zr2 O11 139.87(15) . . ?
O14 Zr2 O12 108.20(17) . . ?
O14 Zr2 O13A 72.5(2) . . ?
O14 Zr2 O15 71.32(14) . . ?
O14 Zr2 O16 146.59(14) . . ?
O14 Zr2 O17 86.18(19) . . ?
O15 Zr2 Zr1 89.85(12) . . ?
O15 Zr2 Zr3 88.41(11) . . ?
O15 Zr2 Zr3 35.84(10) . 5_666 ?
O15 Zr2 O5 76.03(14) . 2_664 ?
O15 Zr2 O11 140.33(16) . . ?
O15 Zr2 O13A 116.4(2) . . ?
O15 Zr2 O16 86.98(18) . . ?
O15 Zr2 O17 145.70(14) . . ?
O16 Zr2 Zr1 175.79(13) . . ?
O16 Zr2 Zr3 118.27(12) . 5_666 ?
O16 Zr2 Zr3 117.11(9) . . ?
O16 Zr2 O5 72.74(12) . 2_664 ?
O16 Zr2 O11 72.07(17) . . ?
O16 Zr2 O13A 140.9(2) . . ?
O17 Zr2 Zr1 84.65(16) . . ?
O17 Zr2 Zr3 117.12(12) . . ?
O17 Zr2 Zr3 117.08(14) . 5_666 ?
O17 Zr2 O5 73.96(15) . 2_664 ?
O17 Zr2 O11 72.59(18) . . ?
O17 Zr2 O13A 78.9(2) . . ?
O17 Zr2 O16 99.5(2) . . ?
Zr1 Zr3 Zr2 60.665(12) 5_666 . ?
Zr1 Zr3 Zr2 60.543(12) 5_666 5_666 ?
Zr2 Zr3 Zr2 90.849(13) 5_666 . ?
O1 Zr3 Zr1 75.85(7) . 5_666 ?
O1 Zr3 Zr2 112.04(6) . . ?
O1 Zr3 Zr2 110.96(8) . 5_666 ?
O1 Zr3 O10 73.76(11) . . ?
O1 Zr3 O13A 140.9(2) . . ?
O6 Zr3 Zr1 110.56(8) 6_557 5_666 ?
O6 Zr3 Zr2 75.21(7) 6_557 5_666 ?
O6 Zr3 Zr2 166.06(7) 6_557 . ?
O6 Zr3 O1 73.64(10) 6_557 . ?
O6 Zr3 O10 117.01(11) 6_557 . ?
O6 Zr3 O13A 142.1(2) 6_557 . ?
O8 Zr3 Zr1 170.1(5) . 5_666 ?
O8 Zr3 Zr2 115.9(5) . . ?
O8 Zr3 Zr2 111.4(5) . 5_666 ?
O8 Zr3 O1 113.5(4) . . ?
O8 Zr3 O6 70.7(5) . 6_557 ?
O8 Zr3 O10 75.4(5) . . ?
O8 Zr3 O12 146.0(5) . . ?
O8 Zr3 O13A 78.4(5) . . ?
O8 Zr3 O14 141.0(5) . 5_666 ?
O8 Zr3 O15 80.1(5) . 5_666 ?
O10 Zr3 Zr1 111.48(9) . 5_666 ?
O10 Zr3 Zr2 76.92(8) . . ?
O10 Zr3 Zr2 167.74(9) . 5_666 ?
O10 Zr3 O13A 73.9(2) . . ?
O12 Zr3 Zr1 35.75(10) . 5_666 ?
O12 Zr3 Zr2 90.74(11) . 5_666 ?
O12 Zr3 Zr2 35.13(10) . . ?
O12 Zr3 O1 79.38(12) . . ?
O12 Zr3 O6 142.24(12) . 6_557 ?
O12 Zr3 O10 78.86(14) . . ?
O12 Zr3 O13A 73.3(2) . . ?
O13A Zr3 Zr1 96.37(19) . 5_666 ?
O13A Zr3 Zr2 38.6(2) . . ?
O13A Zr3 Zr2 97.07(19) . 5_666 ?
O13B Zr3 Zr2 32.9(2) . . ?
O13B Zr3 O1 144.4(2) . . ?
O13B Zr3 O10 87.3(2) . . ?
O13B Zr3 O12 67.4(3) . . ?
O14 Zr3 Zr1 34.63(9) 5_666 5_666 ?
O14 Zr3 Zr2 89.53(11) 5_666 . ?
O14 Zr3 Zr2 35.02(9) 5_666 5_666 ?
O14 Zr3 O1 79.14(13) 5_666 . ?
O14 Zr3 O6 78.89(13) 5_666 6_557 ?
O14 Zr3 O10 142.06(12) 5_666 . ?
O14 Zr3 O12 70.36(13) 5_666 . ?
O14 Zr3 O13A 115.9(2) 5_666 . ?
O14 Zr3 O15 70.51(14) 5_666 5_666 ?
O15 Zr3 Zr1 90.41(11) 5_666 5_666 ?
O15 Zr3 Zr2 35.52(10) 5_666 5_666 ?
O15 Zr3 Zr2 89.80(11) 5_666 . ?
O15 Zr3 O1 142.40(12) 5_666 . ?
O15 Zr3 O6 79.09(13) 5_666 6_557 ?
O15 Zr3 O10 143.07(13) 5_666 . ?
O15 Zr3 O12 109.39(17) 5_666 . ?
O15 Zr3 O13A 74.4(2) 5_666 . ?
C1 O1 Zr3 130.6(2) . . ?
C1 O2 Zr1 135.8(3) . 5_666 ?
C24 O5 Zr2 134.1(3) . 2_665 ?
C24 O6 Zr3 132.4(2) . 6_657 ?
C19 O7 H7 108.0 . . ?
C25 O8 Zr3 123.2(14) . . ?
C25 O9 Zr1 132.0(16) . . ?
C26 O10 Zr3 128.6(3) . . ?
C26 O11 Zr2 131.9(4) . . ?
Zr1 O12 Zr3 108.26(16) 5_666 . ?
Zr2 O12 Zr1 111.12(15) . 5_666 ?
Zr2 O12 Zr3 109.24(17) . . ?
Zr1 O13A Zr3 99.8(3) . . ?
Zr2 O13A Zr1 102.7(3) . . ?
Zr2 O13A Zr3 101.2(3) . . ?
Zr1 O13B Zr2 115.4(4) . . ?
Zr3 O13B Zr1 119.0(4) . . ?
Zr3 O13B Zr2 115.8(4) . . ?
Zr1 O14 Zr2 112.43(16) . . ?
Zr1 O14 Zr3 109.90(17) . 5_666 ?
Zr2 O14 Zr3 109.46(16) . 5_666 ?
Zr1 O15 Zr2 111.43(16) 5_666 . ?
Zr1 O15 Zr3 109.82(19) 5_666 5_666 ?
Zr2 O15 Zr3 108.64(17) . 5_666 ?
C12 N1 C10 104.0(6) . . ?
C11 N2 H2 126.0 . . ?
C12 N2 H2 126.0 . . ?
C12 N2 C11 108.0(6) . . ?
O1 C1 C2 116.8(3) . . ?
O2 C1 O1 125.7(3) . . ?
O2 C1 C2 117.4(4) . . ?
C3 C2 C1 120.9(3) . . ?
C4 C2 C1 118.9(3) . . ?
C4 C2 C3 120.2(4) . . ?
C2 C3 C2 119.3(5) 7_565 . ?
C2 C3 H3 120.4 . . ?
C2 C3 H3 120.4 7_565 . ?
C2 C4 H4 119.5 . . ?
C2 C4 C5 120.9(4) . . ?
C5 C4 H4 119.5 . . ?
C4 C5 C4 118.4(5) . 7_565 ?
C4 C5 C6 121.4(4) . . ?
C4 C5 C6 120.1(4) 7_565 . ?
N2 C11 C6 134.1(4) . . ?
N2 C11 C10 105.7(4) . . ?
C6 C11 C10 120.0 . . ?
C11 C6 C5 121.5(3) . . ?
C7 C6 C5 118.5(3) . . ?
C7 C6 C11 120.0 . . ?
C6 C7 H7A 120.0 . . ?
C8 C7 C6 120.0 . . ?
C8 C7 H7A 120.0 . . ?
C7 C8 H8 120.0 . . ?
C9 C8 C7 120.0 . . ?
C9 C8 H8 120.0 . . ?
C8 C9 C10 120.0 . . ?
C8 C9 C20 119.5(3) . . ?
C10 C9 C20 120.3(4) . . ?
C11 C10 N1 110.4(4) . . ?
C9 C10 N1 129.4(4) . . ?
C9 C10 C11 120.0 . . ?
N1 C12 C13 120.1(8) . . ?
N2 C12 N1 111.9(7) . . ?
N2 C12 C13 127.5(8) . . ?
C14 C13 C12 119.8(9) . . ?
C19 C13 C12 121.9(9) . . ?
C19 C13 C14 117.8(10) . . ?
C13 C14 H14 119.2 . . ?
C13 C14 C15 121.6(10) . . ?
C15 C14 H14 119.2 . . ?
C14 C15 H15 120.2 . . ?
C14 C15 C16 119.6(11) . . ?
C16 C15 H15 120.2 . . ?
C15 C16 C17 121.1(11) . . ?
C15 C16 C18 117.9(10) . . ?
C18 C16 C17 118.5(11) . . ?
O3 C17 C16 120.3(13) . . ?
O4 C17 O3 128.8(17) . . ?
O4 C17 C16 110.8(14) . . ?
C16 C18 H18 121.6 . . ?
C16 C18 C19 116.8(10) . . ?
C19 C18 H18 121.6 . . ?
O7 C19 C18 111.4(10) . . ?
C13 C19 O7 123.2(11) . . ?
C13 C19 C18 124.5(10) . . ?
C21 C20 C9 117.7(4) 7_565 . ?
C21 C20 C9 122.3(4) . . ?
C21 C20 C21 119.9(5) 7_565 . ?
C20 C21 H21 120.0 . . ?
C20 C21 C22 120.1(4) . . ?
C22 C21 H21 120.0 . . ?
C21 C22 C24 120.5(4) . . ?
C23 C22 C21 120.0(4) . . ?
C23 C22 C24 119.5(4) . . ?
C22 C23 C22 119.5(5) 7_565 . ?
C22 C23 H23 120.2 7_565 . ?
C22 C23 H23 120.2 . . ?
O5 C24 C22 116.3(4) . . ?
O6 C24 O5 125.9(4) . . ?
O6 C24 C22 117.8(4) . . ?
O8 C25 O9 135(2) . . ?
O8 C25 H25 112.3 . . ?
O9 C25 H25 112.3 . . ?
O10 C26 H26 115.3 . . ?
O11 C26 O10 129.4(6) . . ?
O11 C26 H26 115.3 . . ?

loop_
_geom_bond_atom_site_label_1
_geom_bond_atom_site_label_2
_geom_bond_distance
_geom_bond_site_symmetry_2
_geom_bond_publ_flag
Zr1 Zr3 3.4955(6) 5_666 ?
Zr1 Zr3 3.5154(5) . ?
Zr1 O2 2.253(3) 5_666 ?
Zr1 O9 2.25(2) . ?
Zr1 O12 2.150(3) 5_666 ?
Zr1 O13A 2.286(8) . ?
Zr1 O13B 2.057(8) . ?
Zr1 O14 2.113(3) . ?
Zr1 O15 2.133(3) 5_666 ?
Zr1 O18A 2.25(2) . ?
Zr1 O18B 2.16(3) . ?
Zr1 O19 2.190(4) . ?
Zr2 Zr3 3.5003(6) 5_666 ?
Zr2 Zr3 3.5062(5) . ?
Zr2 O5 2.254(3) 2_664 ?
Zr2 O11 2.278(4) . ?
Zr2 O12 2.137(3) . ?
Zr2 O13A 2.228(8) . ?
Zr2 O13B 2.115(8) . ?
Zr2 O14 2.130(3) . ?
Zr2 O15 2.146(4) . ?
Zr2 O16 2.194(4) . ?
Zr2 O17 2.181(4) . ?
Zr3 O1 2.215(2) . ?
Zr3 O6 2.207(3) 6_557 ?
Zr3 O8 2.14(2) . ?
Zr3 O10 2.219(3) . ?
Zr3 O12 2.163(3) . ?
Zr3 O13A 2.310(8) . ?
Zr3 O13B 2.023(9) . ?
Zr3 O14 2.157(4) 5_666 ?
Zr3 O15 2.163(4) 5_666 ?
O1 C1 1.277(5) . ?
O2 C1 1.248(5) . ?
O3 C17 1.293(9) . ?
O4 C17 1.271(8) . ?
O5 C24 1.275(5) . ?
O6 C24 1.254(5) . ?
O7 H7 0.8400 . ?
O7 C19 1.357(13) . ?
O8 C25 1.253(9) . ?
O9 C25 1.291(9) . ?
O10 C26 1.294(7) . ?
O11 C26 1.288(6) . ?
N1 C10 1.395(8) . ?
N1 C12 1.363(11) . ?
N2 H2 0.8800 . ?
N2 C11 1.379(8) . ?
N2 C12 1.352(10) . ?
C1 C2 1.494(5) . ?
C2 C3 1.396(4) . ?
C2 C4 1.388(5) . ?
C3 H3 0.9500 . ?
C4 H4 0.9500 . ?
C4 C5 1.398(4) . ?
C5 C6 1.520(6) . ?
C11 C6 1.3900 . ?
C11 C10 1.3900 . ?
C6 C7 1.3900 . ?
C7 H7A 0.9500 . ?
C7 C8 1.3900 . ?
C8 H8 0.9500 . ?
C8 C9 1.3900 . ?
C9 C10 1.3900 . ?
C9 C20 1.548(6) . ?
C12 C13 1.436(12) . ?
C13 C14 1.395(14) . ?
C13 C19 1.284(13) . ?
C14 H14 0.9500 . ?
C14 C15 1.400(14) . ?
C15 H15 0.9500 . ?
C15 C16 1.404(14) . ?
C16 C17 1.43(2) . ?
C16 C18 1.409(15) . ?
C18 H18 0.9500 . ?
C18 C19 1.462(15) . ?
C20 C21 1.375(5) 7_565 ?
C20 C21 1.375(5) . ?
C21 H21 0.9500 . ?
C21 C22 1.392(5) . ?
C22 C23 1.382(5) . ?
C22 C24 1.498(5) . ?
C23 H23 0.9500 . ?
C25 H25 0.9500 . ?
C26 H26 0.9500 . ?

loop_
_geom_torsion_atom_site_label_1
_geom_torsion_atom_site_label_2
_geom_torsion_atom_site_label_3
_geom_torsion_atom_site_label_4
_geom_torsion
_geom_torsion_site_symmetry_1
_geom_torsion_site_symmetry_2
_geom_torsion_site_symmetry_3
_geom_torsion_site_symmetry_4
_geom_torsion_publ_flag
Zr1 O2 C1 O1 7.5(8) 5_666 . . . ?
Zr1 O2 C1 C2 -170.8(3) 5_666 . . . ?
Zr1 O9 C25 O8 2(4) . . . . ?
Zr2 O5 C24 O6 2.7(8) 2_665 . . . ?
Zr2 O5 C24 C22 -176.6(3) 2_665 . . . ?
Zr2 O11 C26 O10 7.7(13) . . . . ?
Zr3 O1 C1 O2 -6.0(7) . . . . ?
Zr3 O1 C1 C2 172.3(3) . . . . ?
Zr3 O6 C24 O5 0.2(7) 6_657 . . . ?
Zr3 O6 C24 C22 179.5(3) 6_657 . . . ?
Zr3 O8 C25 O9 1(4) . . . . ?
Zr3 O10 C26 O11 -5.4(11) . . . . ?
O1 C1 C2 C3 -16.9(7) . . . . ?
O1 C1 C2 C4 165.5(4) . . . . ?
O2 C1 C2 C3 161.6(5) . . . . ?
O2 C1 C2 C4 -16.0(6) . . . . ?
N1 C12 C13 C14 -151.7(11) . . . . ?
N1 C12 C13 C19 20.4(19) . . . . ?
N2 C11 C6 C5 -6.6(7) . . . . ?
N2 C11 C6 C7 174.1(7) . . . . ?
N2 C11 C10 N1 -0.8(6) . . . . ?
N2 C11 C10 C9 -175.6(5) . . . . ?
N2 C12 C13 C14 37.5(18) . . . . ?
N2 C12 C13 C19 -150.4(13) . . . . ?
C1 C2 C3 C2 -175.2(3) . . . 7_565 ?
C1 C2 C4 C5 177.6(4) . . . . ?
C2 C4 C5 C4 -2.3(9) . . . 7_565 ?
C2 C4 C5 C6 -178.9(4) . . . . ?
C3 C2 C4 C5 0.0(7) . . . . ?
C4 C2 C3 C2 2.3(9) . . . 7_565 ?
C4 C5 C6 C11 -56.1(7) . . . . ?
C4 C5 C6 C11 127.3(5) 7_565 . . . ?
C4 C5 C6 C7 123.1(5) . . . . ?
C4 C5 C6 C7 -53.5(6) 7_565 . . . ?
C5 C6 C7 C8 -179.3(6) . . . . ?
C11 N2 C12 N1 1.3(11) . . . . ?
C11 N2 C12 C13 172.7(10) . . . . ?
C11 C6 C7 C8 0.0 . . . . ?
C6 C11 C10 N1 174.8(6) . . . . ?
C6 C11 C10 C9 0.0 . . . . ?
C6 C7 C8 C9 0.0 . . . . ?
C7 C8 C9 C10 0.0 . . . . ?
C7 C8 C9 C20 175.1(6) . . . . ?
C8 C9 C10 N1 -173.7(7) . . . . ?
C8 C9 C10 C11 0.0 . . . . ?
C8 C9 C20 C21 -123.2(5) . . . . ?
C8 C9 C20 C21 57.7(7) . . . 7_565 ?
C9 C20 C21 C22 176.5(5) . . . . ?
C10 N1 C12 N2 -1.7(10) . . . . ?
C10 N1 C12 C13 -173.9(9) . . . . ?
C10 C11 C6 C5 179.3(6) . . . . ?
C10 C11 C6 C7 0.0 . . . . ?
C10 C9 C20 C21 -127.3(5) . . . 7_565 ?
C10 C9 C20 C21 51.8(7) . . . . ?
C12 N1 C10 C11 1.5(8) . . . . ?
C12 N1 C10 C9 175.7(6) . . . . ?
C12 N2 C11 C6 -175.0(6) . . . . ?
C12 N2 C11 C10 -0.3(8) . . . . ?
C12 C13 C14 C15 173.8(13) . . . . ?
C12 C13 C19 O7 -14(2) . . . . ?
C12 C13 C19 C18 178.0(13) . . . . ?
C13 C14 C15 C16 11(2) . . . . ?
C14 C13 C19 O7 158.1(14) . . . . ?
C14 C13 C19 C18 -10(2) . . . . ?
C14 C15 C16 C17 -175.5(15) . . . . ?
C14 C15 C16 C18 -14(2) . . . . ?
C15 C16 C17 O3 22(3) . . . . ?
C15 C16 C17 O4 -160.0(15) . . . . ?
C15 C16 C18 C19 6(2) . . . . ?
C16 C18 C19 O7 -162.9(14) . . . . ?
C16 C18 C19 C13 6(2) . . . . ?
C17 C16 C18 C19 168.2(14) . . . . ?
C18 C16 C17 O3 -139.6(19) . . . . ?
C18 C16 C17 O4 38(2) . . . . ?
C19 C13 C14 C15 1(2) . . . . ?
C20 C9 C10 N1 11.3(7) . . . . ?
C20 C9 C10 C11 -175.0(6) . . . . ?
C20 C21 C22 C23 -0.8(8) . . . . ?
C20 C21 C22 C24 -178.7(5) . . . . ?
C21 C20 C21 C22 -4.4(9) 7_565 . . . ?
C21 C22 C23 C22 6.0(9) . . . 7_565 ?
C21 C22 C24 O5 -28.2(7) . . . . ?
C21 C22 C24 O6 152.5(4) . . . . ?
C23 C22 C24 O5 154.0(5) . . . . ?
C23 C22 C24 O6 -25.4(7) . . . . ?
C24 C22 C23 C22 -176.1(4) . . . 7_565 ?

loop_
_smtbx_masks_void_nr
_smtbx_masks_void_average_x
_smtbx_masks_void_average_y
_smtbx_masks_void_average_z
_smtbx_masks_void_volume
_smtbx_masks_void_count_electrons
_smtbx_masks_void_content
1 -0.618 -0.854 -0.415 5750.7 868.5 ?
